data_7220665
loop_
_publ_author_name
'Das, Debasis'
'Majumder, Ishani'
'Chakraborty, Prateeti'
'Das, Sudhanshu'
'Kara, Hulya'
'Chattopadhyay, Shymal Kumar'
'Zangrando, Ennio'

_publ_section_title
;
 Solvent dependent ligand transformation in a dinuclear copper (II)
 complex of a compartmental Mannich-base ligand: synthesis,
 characterization, bio-relevant catalytic promiscuity and magnetic study
;
_journal_name_full 'RSC Adv.'
_journal_paper_doi 10.1039/C5RA05776K
_journal_year 2015
_chemical_formula_moiety 'C27 H36 Cl2 Cu2 N2 O13, H2 O'
_chemical_formula_sum 'C27 H38 Cl2 Cu2 N2 O14'
_chemical_formula_weight 812.57
_space_group_crystal_system monoclinic
_space_group_IT_number 14
_space_group_name_Hall '-P 2yn'
_space_group_name_H-M_alt 'P 1 21/n 1'
_symmetry_space_group_name_Hall '-P 2yn'
_symmetry_space_group_name_H-M 'P 1 21/n 1'
_atom_sites_solution_hydrogens mixed
_audit_creation_method SHELXL-2014/6
_audit_update_record
;
2015-03-11 deposited with the CCDC.
2015-06-03 downloaded from the CCDC.
;
_cell_angle_alpha 90
_cell_angle_beta 118.176(2)
_cell_angle_gamma 90
_cell_formula_units_Z 4
_cell_length_a 16.6577(14)
_cell_length_b 14.6519(14)
_cell_length_c 16.6876(14)
_cell_measurement_temperature 293(2)
_cell_volume 3590.3(6)
_computing_cell_refinement 'BRUKER SMART'
_computing_data_collection 'BRUKER SMART'
_computing_data_reduction 'BRUKER SAINT'
_computing_molecular_graphics 'Ortep3 for Windows (Farrugia,1997)'
_computing_publication_material 'Wingx 1.80.05 (Farrugia, 1999)'
_computing_structure_refinement 'SHELX97 (Sheldrick, 2008)'
_computing_structure_solution 'SHELX97 (Sheldrick, 2008)'
_diffrn_ambient_temperature 293(2)
_diffrn_measured_fraction_theta_full 0.675
_diffrn_measured_fraction_theta_max 0.850
_diffrn_radiation_type MoK\a
_diffrn_radiation_wavelength 0.71073
_diffrn_reflns_av_unetI/netI 0.0531
_diffrn_reflns_laue_measured_fraction_full 0.675
_diffrn_reflns_laue_measured_fraction_max 0.850
_diffrn_reflns_number 4388
_diffrn_reflns_point_group_measured_fraction_full 0.675
_diffrn_reflns_point_group_measured_fraction_max 0.850
_diffrn_reflns_theta_full 25.242
_diffrn_reflns_theta_max 23.231
_diffrn_reflns_theta_min 1.424
_exptl_absorpt_coefficient_mu 1.398
_exptl_crystal_density_diffrn 1.503
_exptl_crystal_F_000 1672
_refine_diff_density_max 0.636
_refine_diff_density_min -0.574
_refine_diff_density_rms 0.106
_refine_ls_extinction_method none
_refine_ls_goodness_of_fit_ref 1.202
_refine_ls_hydrogen_treatment constr
_refine_ls_matrix_type full
_refine_ls_number_parameters 452
_refine_ls_number_reflns 4388
_refine_ls_number_restraints 105
_refine_ls_restrained_S_all 1.236
_refine_ls_R_factor_all 0.1146
_refine_ls_R_factor_gt 0.0834
_refine_ls_shift/su_max 0.002
_refine_ls_shift/su_mean 0.000
_refine_ls_structure_factor_coef Fsqd
_refine_ls_weighting_details 'w=1/[\s^2^(Fo^2^)+(0.0940P)^2^+14.6000P] where P=(Fo^2^+2Fc^2^)/3'
_refine_ls_weighting_scheme calc
_refine_ls_wR_factor_gt 0.2285
_refine_ls_wR_factor_ref 0.2410
_reflns_Friedel_coverage 0.000
_reflns_number_gt 2944
_reflns_number_total 4388
_reflns_threshold_expression 'I > 2\s(I)'
_cod_data_source_file c5ra05776k2.cif
_cod_data_source_block dd622
_cod_database_code 7220665
_shelx_space_group_comment
;
The symmetry employed for this shelxl refinement is uniquely defined
by the following loop, which should always be used as a source of
symmetry information in preference to the above space-group names.
They are only intended as comments.
;
_shelxl_version_number 2014/6

loop_
_space_group_symop_operation_xyz
'x, y, z'
'-x+1/2, y+1/2, -z+1/2'
'-x, -y, -z'
'x-1/2, -y-1/2, z-1/2'

loop_
_atom_site_label
_atom_site_type_symbol
_atom_site_fract_x
_atom_site_fract_y
_atom_site_fract_z
_atom_site_U_iso_or_equiv
_atom_site_adp_type
_atom_site_occupancy
_atom_site_site_symmetry_order
_atom_site_calc_flag
_atom_site_refinement_flags_posn
_atom_site_refinement_flags_adp
_atom_site_refinement_flags_occupancy
Cu2 Cu 0.42303(9) 0.48922(9) 0.58783(8) 0.0594(5) Uani 1 1 d . . .
Cu1 Cu 0.58723(9) 0.54934(10) 0.74934(9) 0.0668(5) Uani 1 1 d . . .
N1 N 0.6108(6) 0.6202(6) 0.8610(5) 0.064(2) Uani 1 1 d . . .
N2 N 0.2913(6) 0.4917(6) 0.5530(6) 0.063(2) Uani 1 1 d . . .
O1 O 0.4581(5) 0.5427(5) 0.7042(4) 0.067(2) Uani 1 1 d . . .
O2 O 0.7170(5) 0.5678(7) 0.7877(5) 0.095(3) Uani 1 1 d . . .
H2A H 0.7469 0.5088 0.7995 0.114 Uiso 1 1 d R U .
O3 O 0.3843(5) 0.4420(6) 0.4675(5) 0.078(2) Uani 1 1 d . . .
H3B H 0.4148 0.3841 0.4732 0.093 Uiso 1 1 d R U .
O4 O 0.5556(5) 0.4881(5) 0.6352(5) 0.071(2) Uani 1 1 d . . .
H4B H 0.5742 0.5224 0.5971 0.086 Uiso 1 1 d R U .
C1 C 0.4072(7) 0.5674(7) 0.7427(7) 0.055(3) Uani 1 1 d . . .
C2 C 0.3200(8) 0.5328(7) 0.7108(7) 0.059(3) Uani 1 1 d . . .
C3 C 0.2697(8) 0.5565(9) 0.7566(8) 0.076(4) Uani 1 1 d . . .
H3 H 0.2112 0.5332 0.7354 0.091 Uiso 1 1 calc R U .
C4 C 0.3048(8) 0.6131(9) 0.8321(8) 0.069(3) Uani 1 1 d . . .
C5 C 0.2507(9) 0.6343(9) 0.8790(8) 0.088(4) Uani 1 1 d . . .
H5A H 0.1940 0.6019 0.8502 0.132 Uiso 1 1 calc R U .
H5B H 0.2840 0.6161 0.9415 0.132 Uiso 1 1 calc R U .
H5C H 0.2391 0.6988 0.8757 0.132 Uiso 1 1 calc R U .
C6 C 0.3890(9) 0.6499(7) 0.8587(8) 0.073(3) Uani 1 1 d . . .
H6 H 0.4122 0.6904 0.9074 0.088 Uiso 1 1 calc R U .
C7 C 0.4437(7) 0.6292(7) 0.8154(7) 0.058(3) Uani 1 1 d . . .
C8 C 0.5321(8) 0.6791(8) 0.8413(8) 0.071(3) Uani 1 1 d . . .
H8A H 0.5231 0.7200 0.7921 0.086 Uiso 1 1 calc R U .
H8B H 0.5463 0.7162 0.8944 0.086 Uiso 1 1 calc R U .
C9 C 0.2795(8) 0.4668(8) 0.6337(8) 0.073(3) Uani 1 1 d . . .
H9A H 0.2149 0.4614 0.6145 0.088 Uiso 1 1 calc R U .
H9B H 0.3068 0.4074 0.6555 0.088 Uiso 1 1 calc R U .
C10 C 0.2506(8) 0.4182(8) 0.4812(8) 0.073(3) Uani 1 1 d . . .
H10A H 0.2658 0.3584 0.5095 0.087 Uiso 1 1 calc R U .
H10B H 0.1848 0.4239 0.4493 0.087 Uiso 1 1 calc R U .
C11 C 0.2873(8) 0.4279(8) 0.4159(7) 0.074(3) Uani 1 1 d . . .
H11A H 0.2747 0.3733 0.3790 0.089 Uiso 1 1 calc R U .
H11B H 0.2590 0.4794 0.3758 0.089 Uiso 1 1 calc R U .
C12 C 0.6887(8) 0.6799(9) 0.8741(9) 0.084(4) Uani 1 1 d . . .
H12A H 0.7122 0.7112 0.9320 0.101 Uiso 1 1 calc R U .
H12B H 0.6680 0.7256 0.8264 0.101 Uiso 1 1 calc R U .
C13 C 0.7635(9) 0.6227(11) 0.8718(9) 0.104(5) Uani 1 1 d . . .
H13A H 0.8099 0.6614 0.8698 0.124 Uiso 1 1 calc R U .
H13B H 0.7919 0.5836 0.9248 0.124 Uiso 1 1 calc R U .
C14 C 0.2507(7) 0.5823(8) 0.5145(7) 0.066(3) Uani 1 1 d . . .
H14A H 0.2652 0.5966 0.4660 0.079 Uiso 1 1 calc R U .
H14B H 0.2801 0.6279 0.5616 0.079 Uiso 1 1 calc R U .
C15 C 0.1463(8) 0.5916(8) 0.4764(9) 0.074(3) Uani 1 1 d . . .
C16 C 0.1071(10) 0.6205(9) 0.5287(9) 0.082(4) Uani 1 1 d . . .
H16 H 0.1451 0.6342 0.5896 0.098 Uiso 1 1 calc R U .
C17 C 0.0183(11) 0.6297(10) 0.4964(14) 0.097(5) Uani 1 1 d . . .
H17 H -0.0050 0.6485 0.5346 0.116 Uiso 1 1 calc R U .
C18 C -0.0380(11) 0.6120(10) 0.4093(17) 0.110(6) Uani 1 1 d . . .
H18 H -0.1006 0.6178 0.3867 0.132 Uiso 1 1 calc R U .
C19 C -0.0032(12) 0.5849(11) 0.3520(13) 0.131(7) Uani 1 1 d . . .
H19 H -0.0425 0.5741 0.2908 0.157 Uiso 1 1 calc R U .
C20 C 0.0914(9) 0.5736(10) 0.3860(9) 0.099(4) Uani 1 1 d . . .
H20 H 0.1156 0.5548 0.3486 0.119 Uiso 1 1 calc R U .
C21 C 0.6298(8) 0.5560(8) 0.9397(8) 0.075(3) Uani 1 1 d . . .
H21A H 0.5767 0.5178 0.9230 0.090 Uiso 1 1 calc R U .
H21B H 0.6801 0.5164 0.9487 0.090 Uiso 1 1 calc R U .
C22 C 0.6527(8) 0.6022(8) 1.0279(7) 0.068(3) Uani 1 1 d . . .
C23 C 0.5903(8) 0.6092(8) 1.0575(7) 0.071(3) Uani 1 1 d . . .
H23 H 0.5323 0.5853 1.0223 0.085 Uiso 1 1 calc R U .
C24 C 0.6108(12) 0.6512(9) 1.1387(10) 0.096(4) Uani 1 1 d . . .
H24 H 0.5667 0.6541 1.1580 0.115 Uiso 1 1 calc R U .
C25 C 0.6919(16) 0.6875(9) 1.1899(10) 0.112(6) Uani 1 1 d . . .
H25 H 0.7035 0.7169 1.2437 0.134 Uiso 1 1 calc R U .
C26 C 0.7607(11) 0.6822(10) 1.1640(9) 0.095(4) Uani 1 1 d . . .
H26 H 0.8171 0.7093 1.1996 0.114 Uiso 1 1 calc R U .
C27 C 0.7436(9) 0.6362(8) 1.0849(8) 0.080(4) Uani 1 1 d . . .
H27 H 0.7895 0.6275 1.0690 0.096 Uiso 1 1 calc R U .
Cl1 Cl 0.4794(3) 0.7265(3) 0.5669(3) 0.1132(13) Uani 1 1 d D . .
O6 O 0.4355(7) 0.6439(7) 0.5194(7) 0.117(3) Uani 1 1 d D . .
O7 O 0.4223(9) 0.7702(10) 0.5936(12) 0.212(8) Uani 1 1 d D . .
O8 O 0.5607(6) 0.7018(7) 0.6477(6) 0.106(3) Uani 1 1 d D . .
O9 O 0.5054(9) 0.7778(10) 0.5107(9) 0.181(6) Uani 1 1 d . U .
Cl2 Cl 0.6486(5) 0.3113(5) 0.8323(4) 0.181(3) Uani 1 1 d D . .
O10 O 0.5982(9) 0.3894(8) 0.8156(8) 0.161(5) Uani 1 1 d D . .
O11A O 0.624(2) 0.256(2) 0.889(2) 0.226(19) Uani 0.52(4) 1 d D U P
O12A O 0.7390(12) 0.346(2) 0.8964(18) 0.191(15) Uani 0.52(4) 1 d D U P
O13A O 0.664(3) 0.248(3) 0.776(3) 0.36(3) Uani 0.52(4) 1 d D U P
O11 O 0.5875(17) 0.2330(17) 0.811(2) 0.178(16) Uani 0.48(4) 1 d D U P
O12 O 0.7320(14) 0.284(3) 0.9078(15) 0.181(15) Uani 0.48(4) 1 d D U P
O13 O 0.6695(18) 0.309(3) 0.7548(14) 0.183(16) Uani 0.48(4) 1 d D U P
O1W O 0.4308(8) 0.3225(8) 0.6276(9) 0.162(5) Uani 1 1 d . . .
H1W H 0.4320 0.2647 0.6326 0.243 Uiso 1 1 d R U .
H2W H 0.4724 0.3441 0.6772 0.243 Uiso 1 1 d R U .
O5A O 0.862(4) 0.471(3) 0.811(3) 0.14(2) Uiso 0.35(5) 1 d . . P
O5B O 0.812(2) 0.427(2) 0.7848(16) 0.156(12) Uiso 0.65(5) 1 d . . P

loop_
_atom_site_aniso_label
_atom_site_aniso_U_11
_atom_site_aniso_U_22
_atom_site_aniso_U_33
_atom_site_aniso_U_23
_atom_site_aniso_U_13
_atom_site_aniso_U_12
Cu2 0.0588(9) 0.0727(9) 0.0516(8) -0.0088(6) 0.0299(7) -0.0049(6)
Cu1 0.0559(9) 0.0914(11) 0.0526(8) -0.0098(7) 0.0251(7) 0.0041(7)
N1 0.056(6) 0.084(6) 0.048(5) -0.010(5) 0.020(4) -0.001(5)
N2 0.062(6) 0.080(7) 0.055(5) -0.005(5) 0.034(5) -0.018(5)
O1 0.059(5) 0.097(6) 0.045(4) -0.015(4) 0.025(4) 0.005(4)
O2 0.070(6) 0.143(8) 0.076(6) -0.017(5) 0.039(5) -0.005(5)
O3 0.062(5) 0.116(7) 0.067(5) -0.035(5) 0.040(4) -0.016(4)
O4 0.057(5) 0.112(6) 0.053(4) -0.006(4) 0.031(4) -0.002(4)
C1 0.048(6) 0.072(7) 0.048(6) 0.005(5) 0.024(5) 0.016(6)
C2 0.070(8) 0.060(7) 0.047(6) 0.016(5) 0.029(6) 0.014(6)
C3 0.058(7) 0.119(10) 0.060(7) 0.032(8) 0.036(6) 0.031(7)
C4 0.065(8) 0.098(9) 0.055(7) 0.014(7) 0.037(6) 0.014(7)
C5 0.100(10) 0.109(10) 0.080(9) 0.013(7) 0.062(8) 0.016(8)
C6 0.102(10) 0.054(7) 0.064(8) 0.004(6) 0.040(7) 0.013(7)
C7 0.071(7) 0.058(7) 0.051(7) -0.003(5) 0.034(6) 0.006(6)
C8 0.081(8) 0.074(8) 0.060(7) -0.012(6) 0.034(6) 0.011(7)
C9 0.079(8) 0.070(8) 0.074(8) 0.009(6) 0.040(7) -0.012(6)
C10 0.080(8) 0.073(8) 0.080(8) -0.022(6) 0.050(7) -0.023(6)
C11 0.081(9) 0.084(8) 0.048(7) -0.022(6) 0.023(6) -0.027(7)
C12 0.073(8) 0.090(9) 0.077(9) -0.010(7) 0.026(7) 0.003(7)
C13 0.072(9) 0.162(14) 0.072(9) -0.026(9) 0.030(7) -0.008(9)
C14 0.067(7) 0.075(8) 0.065(7) -0.005(6) 0.039(6) -0.022(6)
C15 0.074(8) 0.061(7) 0.083(9) 0.010(6) 0.033(7) -0.007(6)
C16 0.091(11) 0.092(9) 0.071(8) 0.010(7) 0.045(8) 0.010(7)
C17 0.072(11) 0.090(10) 0.146(15) 0.032(10) 0.067(10) 0.016(8)
C18 0.071(11) 0.071(10) 0.19(2) 0.003(11) 0.066(14) -0.008(8)
C19 0.082(12) 0.102(12) 0.133(15) -0.007(11) -0.011(11) -0.012(9)
C20 0.069(9) 0.134(13) 0.072(9) -0.035(8) 0.016(7) -0.005(8)
C21 0.070(8) 0.063(7) 0.084(9) 0.002(7) 0.028(7) 0.014(6)
C22 0.076(8) 0.067(7) 0.056(7) -0.001(6) 0.028(7) 0.008(6)
C23 0.081(9) 0.079(8) 0.050(7) 0.012(6) 0.029(7) 0.001(6)
C24 0.150(14) 0.077(9) 0.069(10) 0.001(8) 0.059(10) 0.009(9)
C25 0.195(19) 0.061(9) 0.061(9) -0.014(7) 0.045(12) -0.011(11)
C26 0.097(11) 0.104(11) 0.056(9) 0.001(8) 0.012(8) -0.020(8)
C27 0.085(9) 0.089(9) 0.053(8) 0.005(7) 0.022(7) -0.009(7)
Cl1 0.087(3) 0.115(3) 0.129(3) 0.044(3) 0.044(3) 0.009(2)
O6 0.110(8) 0.105(7) 0.121(8) 0.000(6) 0.041(6) -0.031(6)
O7 0.136(11) 0.162(12) 0.32(2) -0.042(13) 0.093(13) 0.062(9)
O8 0.089(6) 0.135(8) 0.085(6) 0.010(6) 0.034(5) 0.007(6)
O9 0.182(11) 0.164(10) 0.165(10) 0.065(9) 0.055(8) -0.036(9)
Cl2 0.208(6) 0.156(5) 0.143(5) 0.006(4) 0.052(5) 0.061(5)
O10 0.215(13) 0.129(9) 0.148(10) 0.059(8) 0.095(10) 0.102(10)
O11A 0.23(2) 0.22(2) 0.22(2) 0.020(10) 0.104(13) -0.001(10)
O12A 0.184(17) 0.195(18) 0.184(17) 0.004(10) 0.078(11) 0.004(10)
O13A 0.37(4) 0.36(4) 0.36(4) -0.012(10) 0.170(18) 0.010(10)
O11 0.185(18) 0.163(17) 0.180(18) -0.008(9) 0.081(11) -0.013(9)
O12 0.175(17) 0.178(18) 0.169(17) 0.012(10) 0.065(11) 0.001(10)
O13 0.188(18) 0.185(18) 0.183(18) -0.015(10) 0.094(11) 0.021(9)
O1W 0.118(9) 0.125(9) 0.216(13) 0.018(9) 0.057(9) 0.004(7)

loop_
_atom_type_symbol
_atom_type_description
_atom_type_scat_dispersion_real
_atom_type_scat_dispersion_imag
_atom_type_scat_source
C C 0.0033 0.0016 'International Tables Vol C Tables 4.2.6.8 and 6.1.1.4'
H H 0.0000 0.0000 'International Tables Vol C Tables 4.2.6.8 and 6.1.1.4'
N N 0.0061 0.0033 'International Tables Vol C Tables 4.2.6.8 and 6.1.1.4'
O O 0.0106 0.0060 'International Tables Vol C Tables 4.2.6.8 and 6.1.1.4'
Cl Cl 0.1484 0.1585 'International Tables Vol C Tables 4.2.6.8 and 6.1.1.4'
Cu Cu 0.3201 1.2651 'International Tables Vol C Tables 4.2.6.8 and 6.1.1.4'

loop_
_geom_angle_atom_site_label_1
_geom_angle_atom_site_label_2
_geom_angle_atom_site_label_3
_geom_angle
_geom_angle_site_symmetry_1
_geom_angle_site_symmetry_3
O1 Cu2 O3 176.7(3) . .
O1 Cu2 O4 81.3(3) . .
O3 Cu2 O4 100.2(3) . .
O1 Cu2 N2 93.2(3) . .
O3 Cu2 N2 85.5(3) . .
O4 Cu2 N2 174.1(3) . .
O1 Cu2 O1W 100.2(4) . .
O3 Cu2 O1W 82.9(4) . .
O4 Cu2 O1W 88.7(3) . .
N2 Cu2 O1W 90.4(4) . .
O1 Cu2 O6 92.3(3) . .
O3 Cu2 O6 85.0(3) . .
O4 Cu2 O6 82.9(3) . .
N2 Cu2 O6 99.3(3) . .
O1W Cu2 O6 163.8(4) . .
O1 Cu1 O4 81.7(3) . .
O1 Cu1 O2 174.0(4) . .
O4 Cu1 O2 97.5(3) . .
O1 Cu1 N1 94.7(3) . .
O4 Cu1 N1 174.9(3) . .
O2 Cu1 N1 85.6(3) . .
O1 Cu1 O10 87.8(4) . .
O4 Cu1 O10 86.1(4) . .
O2 Cu1 O10 98.2(4) . .
N1 Cu1 O10 97.5(4) . .
O1 Cu1 O8 88.6(3) . .
O4 Cu1 O8 83.0(3) . .
O2 Cu1 O8 85.4(3) . .
N1 Cu1 O8 93.3(3) . .
O10 Cu1 O8 168.9(4) . .
C8 N1 C12 108.1(9) . .
C8 N1 C21 110.9(8) . .
C12 N1 C21 115.0(9) . .
C8 N1 Cu1 109.5(6) . .
C12 N1 Cu1 102.4(7) . .
C21 N1 Cu1 110.6(7) . .
C14 N2 C9 112.3(8) . .
C14 N2 C10 110.5(8) . .
C9 N2 C10 109.9(8) . .
C14 N2 Cu2 110.8(6) . .
C9 N2 Cu2 109.2(7) . .
C10 N2 Cu2 103.8(6) . .
C1 O1 Cu2 129.9(6) . .
C1 O1 Cu1 130.4(6) . .
Cu2 O1 Cu1 99.7(3) . .
C13 O2 Cu1 112.8(7) . .
C13 O2 H2A 107.7 . .
Cu1 O2 H2A 108.9 . .
C11 O3 Cu2 113.9(6) . .
C11 O3 Cu1 92.5(5) . 3_666
Cu2 O3 Cu1 146.7(3) . 3_666
C11 O3 Cu2 135.7(6) . 3_666
Cu2 O3 Cu2 104.4(3) . 3_666
Cu1 O3 Cu2 44.44(8) 3_666 3_666
C11 O3 H3B 108.7 . .
Cu2 O3 H3B 108.0 . .
Cu1 O3 H3B 80.2 3_666 .
Cu2 O3 H3B 78.2 3_666 .
Cu1 O4 Cu2 97.1(3) . .
Cu1 O4 Cu2 142.1(3) . 3_666
Cu2 O4 Cu2 101.9(2) . 3_666
Cu1 O4 H4B 112.4 . .
Cu2 O4 H4B 112.3 . .
Cu2 O4 H4B 29.8 3_666 .
O1 C1 C2 120.4(10) . .
O1 C1 C7 118.6(9) . .
C2 C1 C7 121.1(9) . .
O1 C1 Cu2 29.8(4) . .
C2 C1 Cu2 91.9(7) . .
C7 C1 Cu2 145.8(8) . .
O1 C1 Cu1 29.5(4) . .
C2 C1 Cu1 147.3(8) . .
C7 C1 Cu1 90.4(6) . .
Cu2 C1 Cu1 59.3(2) . .
C1 C2 C3 118.8(11) . .
C1 C2 C9 122.2(10) . .
C3 C2 C9 118.8(11) . .
C1 C2 Cu2 63.3(6) . .
C3 C2 Cu2 174.6(7) . .
C9 C2 Cu2 59.6(6) . .
C1 C2 Cu1 22.4(5) . .
C3 C2 Cu1 139.2(8) . .
C9 C2 Cu1 100.7(7) . .
Cu2 C2 Cu1 43.98(14) . .
C4 C3 C2 122.2(11) . .
C4 C3 H3 118.9 . .
C2 C3 H3 118.9 . .
C6 C4 C3 117.4(10) . .
C6 C4 C5 122.2(12) . .
C3 C4 C5 120.4(12) . .
C4 C5 H5A 109.5 . .
C4 C5 H5B 109.5 . .
H5A C5 H5B 109.5 . .
C4 C5 H5C 109.5 . .
H5A C5 H5C 109.5 . .
H5B C5 H5C 109.5 . .
C4 C6 C7 123.4(11) . .
C4 C6 H6 118.3 . .
C7 C6 H6 118.3 . .
C1 C7 C6 117.0(10) . .
C1 C7 C8 121.7(9) . .
C6 C7 C8 121.1(10) . .
C1 C7 Cu1 64.3(6) . .
C6 C7 Cu1 168.1(7) . .
C8 C7 Cu1 60.2(5) . .
C1 C7 Cu2 23.3(5) . .
C6 C7 Cu2 139.5(8) . .
C8 C7 Cu2 98.5(6) . .
Cu1 C7 Cu2 44.11(12) . .
N1 C8 C7 115.1(9) . .
N1 C8 Cu1 41.5(4) . .
C7 C8 Cu1 92.4(6) . .
N1 C8 H8A 108.5 . .
C7 C8 H8A 108.5 . .
Cu1 C8 H8A 85.2 . .
N1 C8 H8B 108.5 . .
C7 C8 H8B 108.5 . .
Cu1 C8 H8B 149.8 . .
H8A C8 H8B 107.5 . .
C2 C9 N2 114.9(9) . .
C2 C9 Cu2 93.5(7) . .
N2 C9 Cu2 41.1(5) . .
C2 C9 H9A 108.6 . .
N2 C9 H9A 108.6 . .
Cu2 C9 H9A 149.3 . .
C2 C9 H9B 108.6 . .
N2 C9 H9B 108.6 . .
Cu2 C9 H9B 84.2 . .
H9A C9 H9B 107.5 . .
C11 C10 N2 109.1(8) . .
C11 C10 Cu2 76.9(6) . .
N2 C10 Cu2 44.2(4) . .
C11 C10 H10A 109.9 . .
N2 C10 H10A 109.9 . .
Cu2 C10 H10A 94.1 . .
C11 C10 H10B 109.9 . .
N2 C10 H10B 109.9 . .
Cu2 C10 H10B 151.6 . .
H10A C10 H10B 108.3 . .
O3 C11 C10 107.9(8) . .
O3 C11 Cu2 38.4(4) . .
C10 C11 Cu2 72.3(6) . .
O3 C11 Cu1 67.4(5) . 3_666
C10 C11 Cu1 175.1(8) . 3_666
Cu2 C11 Cu1 103.5(3) . 3_666
O3 C11 H11A 110.1 . .
C10 C11 H11A 110.1 . .
Cu2 C11 H11A 137.3 . .
Cu1 C11 H11A 71.0 3_666 .
O3 C11 H11B 110.1 . .
C10 C11 H11B 110.1 . .
Cu2 C11 H11B 110.3 . .
Cu1 C11 H11B 73.5 3_666 .
H11A C11 H11B 108.4 . .
N1 C12 C13 109.9(11) . .
N1 C12 Cu1 45.5(5) . .
C13 C12 Cu1 79.3(7) . .
N1 C12 H12A 109.7 . .
C13 C12 H12A 109.7 . .
Cu1 C12 H12A 154.2 . .
N1 C12 H12B 109.7 . .
C13 C12 H12B 109.7 . .
Cu1 C12 H12B 90.3 . .
H12A C12 H12B 108.2 . .
O2 C13 C12 104.8(10) . .
O2 C13 Cu1 38.9(5) . .
C12 C13 Cu1 69.5(7) . .
O2 C13 H13A 110.8 . .
C12 C13 H13A 110.8 . .
Cu1 C13 H13A 139.1 . .
O2 C13 H13B 110.8 . .
C12 C13 H13B 110.8 . .
Cu1 C13 H13B 108.7 . .
H13A C13 H13B 108.9 . .
N2 C14 C15 116.6(8) . .
N2 C14 Cu2 40.2(4) . .
C15 C14 Cu2 156.5(7) . .
N2 C14 H14A 108.1 . .
C15 C14 H14A 108.1 . .
Cu2 C14 H14A 82.3 . .
N2 C14 H14B 108.1 . .
C15 C14 H14B 108.1 . .
Cu2 C14 H14B 87.8 . .
H14A C14 H14B 107.3 . .
C20 C15 C16 119.1(12) . .
C20 C15 C14 118.1(12) . .
C16 C15 C14 122.8(12) . .
C17 C16 C15 123.1(14) . .
C17 C16 H16 118.4 . .
C15 C16 H16 118.4 . .
C16 C17 C18 120.0(16) . .
C16 C17 H17 120.0 . .
C18 C17 H17 120.0 . .
C17 C18 C19 120.0(16) . .
C17 C18 H18 120.0 . .
C19 C18 H18 120.0 . .
C18 C19 C20 120.5(16) . .
C18 C19 H19 119.8 . .
C20 C19 H19 119.8 . .
C15 C20 C19 117.3(14) . .
C15 C20 H20 121.3 . .
C19 C20 H20 121.3 . .
C22 C21 N1 115.0(9) . .
C22 C21 Cu1 155.0(8) . .
N1 C21 Cu1 40.1(4) . .
C22 C21 H21A 108.5 . .
N1 C21 H21A 108.5 . .
Cu1 C21 H21A 87.0 . .
C22 C21 H21B 108.5 . .
N1 C21 H21B 108.5 . .
Cu1 C21 H21B 84.1 . .
H21A C21 H21B 107.5 . .
C23 C22 C27 118.8(11) . .
C23 C22 C21 120.9(11) . .
C27 C22 C21 120.3(11) . .
C22 C23 C24 121.3(13) . .
C22 C23 H23 119.4 . .
C24 C23 H23 119.4 . .
C25 C24 C23 121.3(15) . .
C25 C24 H24 119.4 . .
C23 C24 H24 119.4 . .
C24 C25 C26 120.8(14) . .
C24 C25 H25 119.6 . .
C26 C25 H25 119.6 . .
C27 C26 C25 119.3(13) . .
C27 C26 H26 120.4 . .
C25 C26 H26 120.4 . .
C26 C27 C22 118.4(12) . .
C26 C27 H27 120.8 . .
C22 C27 H27 120.8 . .
O7 Cl1 O9 116.0(10) . .
O7 Cl1 O8 107.6(8) . .
O9 Cl1 O8 107.9(7) . .
O7 Cl1 O6 108.6(8) . .
O9 Cl1 O6 108.3(8) . .
O8 Cl1 O6 108.3(6) . .
O7 Cl1 Cu2 99.4(7) . .
O9 Cl1 Cu2 137.5(7) . .
O8 Cl1 Cu2 80.9(4) . .
O6 Cl1 Cu2 33.8(4) . .
O7 Cl1 Cu1 101.4(7) . .
O9 Cl1 Cu1 136.4(6) . .
O8 Cl1 Cu1 35.4(4) . .
O6 Cl1 Cu1 77.9(4) . .
Cu2 Cl1 Cu1 46.49(6) . .
Cl1 O6 Cu2 128.1(6) . .
Cl1 O6 Cu1 79.9(4) . .
Cu2 O6 Cu1 51.46(18) . .
Cl1 O6 Cu2 113.3(5) . 3_666
Cu2 O6 Cu2 87.6(3) . 3_666
Cu1 O6 Cu2 91.3(2) . 3_666
Cl1 O7 Cu2 61.3(6) . .
Cl1 O8 Cu1 126.8(6) . .
Cl1 O8 Cu2 76.7(4) . .
Cu1 O8 Cu2 51.33(17) . .
O10 Cl2 O12 131.5(17) . .
O10 Cl2 O13A 134(2) . .
O12 Cl2 O13A 90(3) . .
O10 Cl2 O11A 105.4(15) . .
O12 Cl2 O11A 74.1(15) . .
O13A Cl2 O11A 105.2(15) . .
O10 Cl2 O11 108.5(15) . .
O12 Cl2 O11 106.0(13) . .
O13A Cl2 O11 69.6(17) . .
O11A Cl2 O11 48.7(14) . .
O10 Cl2 O12A 100.4(15) . .
O12 Cl2 O12A 37.9(14) . .
O13A Cl2 O12A 104.9(14) . .
O11A Cl2 O12A 103.2(12) . .
O11 Cl2 O12A 143.8(16) . .
O10 Cl2 O13 102.2(15) . .
O12 Cl2 O13 103.4(12) . .
O13A Cl2 O13 39(2) . .
O11A Cl2 O13 144.4(18) . .
O11 Cl2 O13 101.1(12) . .
O12A Cl2 O13 93.3(17) . .
O10 Cl2 Cu1 26.3(6) . .
O12 Cl2 Cu1 125.0(15) . .
O13A Cl2 Cu1 118(2) . .
O11A Cl2 Cu1 131.2(14) . .
O11 Cl2 Cu1 127.5(13) . .
O12A Cl2 Cu1 87.5(15) . .
O13 Cl2 Cu1 80.2(15) . .
Cl2 O10 Cu1 139.9(9) . .
Cl2 O10 Cu2 129.0(7) . .
Cu1 O10 Cu2 49.87(18) . .
O11 O11A Cl2 65.9(11) . .
O11 O11A O12 101.8(18) . .
Cl2 O11A O12 52.1(8) . .
O12 O12A Cl2 68.5(11) . .
O12 O12A Cu1 138.5(16) . .
Cl2 O12A Cu1 70.7(13) . .
O13 O13A Cl2 73.4(17) . .
O13 O13A O11 117(3) . .
Cl2 O13A O11 56.0(11) . .
O11A O11 Cl2 65.4(10) . .
O11A O11 O13A 105.9(19) . .
Cl2 O11 O13A 54.4(10) . .
O12A O12 Cl2 73.6(14) . .
O12A O12 O11A 115(3) . .
Cl2 O12 O11A 53.8(10) . .
O13A O13 Cl2 67.2(11) . .
O13A O13 Cu1 141(2) . .
Cl2 O13 Cu1 76.8(13) . .
Cu2 O1W Cu1 44.7(2) . .
Cu2 O1W H1W 171.1 . .
Cu1 O1W H1W 140.8 . .
Cu2 O1W H2W 79.2 . .
Cu1 O1W H2W 35.4 . .
H1W O1W H2W 107.7 . .
O5A O5B Cu1 108(3) . .

loop_
_geom_bond_atom_site_label_1
_geom_bond_atom_site_label_2
_geom_bond_distance
_geom_bond_site_symmetry_2
Cu2 O1 1.912(6) .
Cu2 O3 1.924(7) .
Cu2 O4 1.963(7) .
Cu2 N2 1.988(8) .
Cu2 O1W 2.519(12) .
Cu2 O6 2.590(10) .
Cu1 O1 1.916(7) .
Cu1 O4 1.940(7) .
Cu1 O2 1.962(8) .
Cu1 N1 2.004(8) .
Cu1 O10 2.561(11) .
Cu1 O8 2.712(10) .
N1 C8 1.471(13) .
N1 C12 1.493(14) .
N1 C21 1.521(14) .
N2 C14 1.490(14) .
N2 C9 1.495(13) .
N2 C10 1.513(13) .
O1 C1 1.333(11) .
O2 C13 1.480(14) .
O2 H2A 0.9700 .
O3 C11 1.442(12) .
O3 Cu1 3.868(7) 3_666
O3 Cu2 3.869(7) 3_666
O3 H3B 0.9700 .
O4 Cu2 3.916(7) 3_666
O4 H4B 0.9699 .
C1 C2 1.386(14) .
C1 C7 1.401(14) .
C2 C3 1.419(15) .
C2 C9 1.491(15) .
C3 C4 1.385(16) .
C3 H3 0.9300 .
C4 C6 1.367(15) .
C4 C5 1.478(15) .
C5 H5A 0.9600 .
C5 H5B 0.9600 .
C5 H5C 0.9600 .
C6 C7 1.437(15) .
C6 H6 0.9300 .
C7 C8 1.513(15) .
C8 H8A 0.9700 .
C8 H8B 0.9700 .
C9 H9A 0.9700 .
C9 H9B 0.9700 .
C10 C11 1.488(14) .
C10 H10A 0.9700 .
C10 H10B 0.9700 .
C11 Cu1 4.185(11) 3_666
C11 H11A 0.9700 .
C11 H11B 0.9700 .
C12 C13 1.518(17) .
C12 H12A 0.9700 .
C12 H12B 0.9700 .
C13 H13A 0.9700 .
C13 H13B 0.9700 .
C14 C15 1.550(15) .
C14 H14A 0.9700 .
C14 H14B 0.9700 .
C15 C20 1.371(16) .
C15 C16 1.381(16) .
C16 C17 1.321(17) .
C16 H16 0.9300 .
C17 C18 1.33(2) .
C17 H17 0.9300 .
C18 C19 1.39(2) .
C18 H18 0.9300 .
C19 C20 1.41(2) .
C19 H19 0.9300 .
C20 H20 0.9300 .
C21 C22 1.496(15) .
C21 H21A 0.9700 .
C21 H21B 0.9700 .
C22 C23 1.349(15) .
C22 C27 1.444(16) .
C23 C24 1.377(17) .
C23 H23 0.9300 .
C24 C25 1.32(2) .
C24 H24 0.9300 .
C25 C26 1.41(2) .
C25 H25 0.9300 .
C26 C27 1.387(17) .
C26 H26 0.9300 .
C27 H27 0.9300 .
Cl1 O7 1.383(10) .
Cl1 O9 1.421(12) .
Cl1 O8 1.434(8) .
Cl1 O6 1.442(9) .
O6 Cu2 4.067(11) 3_666
Cl2 O10 1.368(9) .
Cl2 O12 1.422(14) .
Cl2 O13A 1.433(15) .
Cl2 O11A 1.454(14) .
Cl2 O11 1.461(14) .
Cl2 O12A 1.465(14) .
Cl2 O13 1.490(14) .
O11A O11 1.20(3) .
O11A O12 1.73(3) .
O12A O12 0.94(3) .
O13A O13 0.99(5) .
O13A O11 1.65(4) .
O1W H1W 0.8500 .
O1W H2W 0.8500 .
O5A O5B 0.99(4) .

loop_
_geom_torsion_atom_site_label_1
_geom_torsion_atom_site_label_2
_geom_torsion_atom_site_label_3
_geom_torsion_atom_site_label_4
_geom_torsion
_geom_torsion_site_symmetry_1
_geom_torsion_site_symmetry_4
Cu2 O1 C1 C2 18.7(14) . .
Cu1 O1 C1 C2 -160.8(7) . .
Cu2 O1 C1 C7 -161.0(7) . .
Cu1 O1 C1 C7 19.6(14) . .
Cu1 O1 C1 Cu2 -179.5(14) . .
Cu2 O1 C1 Cu1 179.5(14) . .
O1 C1 C2 C3 176.4(9) . .
C7 C1 C2 C3 -4.0(15) . .
Cu2 C1 C2 C3 -174.4(8) . .
Cu1 C1 C2 C3 158.9(10) . .
O1 C1 C2 C9 0.5(15) . .
C7 C1 C2 C9 -179.8(9) . .
Cu2 C1 C2 C9 9.7(10) . .
Cu1 C1 C2 C9 -17.0(18) . .
O1 C1 C2 Cu2 -9.2(7) . .
C7 C1 C2 Cu2 170.5(11) . .
Cu1 C1 C2 Cu2 -26.7(10) . .
O1 C1 C2 Cu1 17.5(7) . .
C7 C1 C2 Cu1 -162.9(19) . .
Cu2 C1 C2 Cu1 26.7(10) . .
C1 C2 C3 C4 0.2(16) . .
C9 C2 C3 C4 176.2(10) . .
Cu1 C2 C3 C4 12.3(17) . .
C2 C3 C4 C6 3.3(16) . .
C2 C3 C4 C5 -178.7(10) . .
C3 C4 C6 C7 -3.1(17) . .
C5 C4 C6 C7 178.9(10) . .
O1 C1 C7 C6 -176.3(9) . .
C2 C1 C7 C6 4.1(14) . .
Cu2 C1 C7 C6 166.9(9) . .
Cu1 C1 C7 C6 -166.8(8) . .
O1 C1 C7 C8 9.7(14) . .
C2 C1 C7 C8 -170.0(10) . .
Cu2 C1 C7 C8 -7.1(18) . .
Cu1 C1 C7 C8 19.2(10) . .
O1 C1 C7 Cu1 -9.5(7) . .
C2 C1 C7 Cu1 170.8(10) . .
Cu2 C1 C7 Cu1 -26.3(9) . .
O1 C1 C7 Cu2 16.8(6) . .
C2 C1 C7 Cu2 -162.9(19) . .
Cu1 C1 C7 Cu2 26.3(9) . .
C4 C6 C7 C1 -0.5(16) . .
C4 C6 C7 C8 173.7(10) . .
C4 C6 C7 Cu1 -94(4) . .
C4 C6 C7 Cu2 7.5(17) . .
C12 N1 C8 C7 173.2(9) . .
C21 N1 C8 C7 -59.8(11) . .
Cu1 N1 C8 C7 62.5(10) . .
C12 N1 C8 Cu1 110.8(9) . .
C21 N1 C8 Cu1 -122.3(10) . .
C1 C7 C8 N1 -55.9(13) . .
C6 C7 C8 N1 130.3(10) . .
Cu1 C7 C8 N1 -36.0(6) . .
Cu2 C7 C8 N1 -58.8(9) . .
C1 C7 C8 Cu1 -19.9(10) . .
C6 C7 C8 Cu1 166.3(8) . .
Cu2 C7 C8 Cu1 -22.8(4) . .
C1 C2 C9 N2 -46.6(14) . .
C3 C2 C9 N2 137.5(10) . .
Cu2 C2 C9 N2 -36.6(7) . .
Cu1 C2 C9 N2 -53.1(10) . .
C1 C2 C9 Cu2 -10.0(10) . .
C3 C2 C9 Cu2 174.1(8) . .
Cu1 C2 C9 Cu2 -16.5(4) . .
C14 N2 C9 C2 -58.6(12) . .
C10 N2 C9 C2 178.0(9) . .
Cu2 N2 C9 C2 64.7(11) . .
C14 N2 C9 Cu2 -123.4(9) . .
C10 N2 C9 Cu2 113.2(10) . .
C14 N2 C10 C11 73.2(11) . .
C9 N2 C10 C11 -162.3(10) . .
Cu2 N2 C10 C11 -45.6(11) . .
C14 N2 C10 Cu2 118.9(8) . .
C9 N2 C10 Cu2 -116.7(9) . .
Cu2 O3 C11 C10 -22.6(11) . .
Cu1 O3 C11 C10 178.4(8) 3_666 .
Cu2 O3 C11 C10 -169.9(7) 3_666 .
Cu1 O3 C11 Cu2 -159.0(6) 3_666 .
Cu2 O3 C11 Cu2 -147.3(12) 3_666 .
Cu2 O3 C11 Cu1 159.0(6) . 3_666
Cu2 O3 C11 Cu1 11.7(6) 3_666 3_666
N2 C10 C11 O3 45.3(13) . .
Cu2 C10 C11 O3 14.5(7) . .
N2 C10 C11 Cu2 30.8(7) . .
C8 N1 C12 C13 -166.3(9) . .
C21 N1 C12 C13 69.2(12) . .
Cu1 N1 C12 C13 -50.8(10) . .
C8 N1 C12 Cu1 -115.5(8) . .
C21 N1 C12 Cu1 120.0(9) . .
Cu1 O2 C13 C12 -25.2(13) . .
N1 C12 C13 O2 50.8(13) . .
Cu1 C12 C13 O2 16.6(9) . .
N1 C12 C13 Cu1 34.2(7) . .
C9 N2 C14 C15 -62.8(12) . .
C10 N2 C14 C15 60.3(12) . .
Cu2 N2 C14 C15 174.8(8) . .
C9 N2 C14 Cu2 122.4(9) . .
C10 N2 C14 Cu2 -114.5(9) . .
N2 C14 C15 C20 -91.7(13) . .
Cu2 C14 C15 C20 -83(2) . .
N2 C14 C15 C16 90.9(13) . .
Cu2 C14 C15 C16 99(2) . .
C20 C15 C16 C17 1.8(19) . .
C14 C15 C16 C17 179.1(11) . .
C15 C16 C17 C18 -1(2) . .
C16 C17 C18 C19 -1(2) . .
C17 C18 C19 C20 2(2) . .
C16 C15 C20 C19 -1(2) . .
C14 C15 C20 C19 -178.3(12) . .
C18 C19 C20 C15 -1(2) . .
C8 N1 C21 C22 -61.1(12) . .
C12 N1 C21 C22 61.9(12) . .
Cu1 N1 C21 C22 177.3(8) . .
C8 N1 C21 Cu1 121.7(9) . .
C12 N1 C21 Cu1 -115.3(10) . .
N1 C21 C22 C23 102.5(12) . .
Cu1 C21 C22 C23 107(2) . .
N1 C21 C22 C27 -80.4(13) . .
Cu1 C21 C22 C27 -76(2) . .
C27 C22 C23 C24 2.6(17) . .
C21 C22 C23 C24 179.7(11) . .
C22 C23 C24 C25 1.2(19) . .
C23 C24 C25 C26 -2(2) . .
C24 C25 C26 C27 -2(2) . .
C25 C26 C27 C22 5.3(18) . .
C23 C22 C27 C26 -5.8(17) . .
C21 C22 C27 C26 177.1(11) . .
O7 Cl1 O6 Cu2 -78.9(10) . .
O9 Cl1 O6 Cu2 154.3(8) . .
O8 Cl1 O6 Cu2 37.6(9) . .
Cu1 Cl1 O6 Cu2 19.2(6) . .
O7 Cl1 O6 Cu1 -98.1(8) . .
O9 Cl1 O6 Cu1 135.1(7) . .
O8 Cl1 O6 Cu1 18.4(5) . .
Cu2 Cl1 O6 Cu1 -19.2(6) . .
O7 Cl1 O6 Cu2 174.8(8) . 3_666
O9 Cl1 O6 Cu2 48.1(8) . 3_666
O8 Cl1 O6 Cu2 -68.7(6) . 3_666
Cu2 Cl1 O6 Cu2 -106.2(8) . 3_666
Cu1 Cl1 O6 Cu2 -87.0(3) . 3_666
O9 Cl1 O7 Cu2 155.8(8) . .
O8 Cl1 O7 Cu2 -83.3(5) . .
O6 Cl1 O7 Cu2 33.6(5) . .
Cu1 Cl1 O7 Cu2 -47.27(14) . .
O7 Cl1 O8 Cu1 85.0(10) . .
O9 Cl1 O8 Cu1 -149.2(8) . .
O6 Cl1 O8 Cu1 -32.1(9) . .
Cu2 Cl1 O8 Cu1 -12.0(5) . .
O7 Cl1 O8 Cu2 97.0(8) . .
O9 Cl1 O8 Cu2 -137.2(8) . .
O6 Cl1 O8 Cu2 -20.1(5) . .
Cu1 Cl1 O8 Cu2 12.0(5) . .
O12 Cl2 O10 Cu1 87(2) . .
O13A Cl2 O10 Cu1 -61(3) . .
O11A Cl2 O10 Cu1 168.8(19) . .
O11 Cl2 O10 Cu1 -140.3(18) . .
O12A Cl2 O10 Cu1 61.8(19) . .
O13 Cl2 O10 Cu1 -34.0(18) . .
O12 Cl2 O10 Cu2 157.5(16) . .
O13A Cl2 O10 Cu2 10(3) . .
O11A Cl2 O10 Cu2 -120.3(17) . .
O11 Cl2 O10 Cu2 -69.3(16) . .
O12A Cl2 O10 Cu2 132.7(15) . .
O13 Cl2 O10 Cu2 37.0(16) . .
Cu1 Cl2 O10 Cu2 71.0(11) . .
O10 Cl2 O11A O11 101(2) . .
O12 Cl2 O11A O11 -129(2) . .
O13A Cl2 O11A O11 -44(3) . .
O12A Cl2 O11A O11 -154(2) . .
O13 Cl2 O11A O11 -38(4) . .
Cu1 Cl2 O11A O11 108(2) . .
O10 Cl2 O11A O12 -129.5(18) . .
O13A Cl2 O11A O12 85(3) . .
O11 Cl2 O11A O12 129(2) . .
O12A Cl2 O11A O12 -25(2) . .
O13 Cl2 O11A O12 91(3) . .
Cu1 Cl2 O11A O12 -123(2) . .
O10 Cl2 O12A O12 149(3) . .
O13A Cl2 O12A O12 -69(4) . .
O11A Cl2 O12A O12 41(3) . .
O11 Cl2 O12A O12 6(4) . .
O13 Cl2 O12A O12 -108(3) . .
Cu1 Cl2 O12A O12 172(3) . .
O10 Cl2 O12A Cu1 -23.0(6) . .
O12 Cl2 O12A Cu1 -172(3) . .
O13A Cl2 O12A Cu1 118(2) . .
O11A Cl2 O12A Cu1 -131.8(15) . .
O11 Cl2 O12A Cu1 -166(3) . .
O13 Cl2 O12A Cu1 80.0(15) . .
O10 Cl2 O13A O13 44(4) . .
O12 Cl2 O13A O13 -112(3) . .
O11A Cl2 O13A O13 175(3) . .
O11 Cl2 O13A O13 141(4) . .
O12A Cl2 O13A O13 -77(4) . .
Cu1 Cl2 O13A O13 18(4) . .
O10 Cl2 O13A O11 -96(2) . .
O12 Cl2 O13A O11 107.2(14) . .
O11A Cl2 O13A O11 34(2) . .
O12A Cl2 O13A O11 142.3(17) . .
O13 Cl2 O13A O11 -141(4) . .
Cu1 Cl2 O13A O11 -122.5(14) . .
O12 O11A O11 Cl2 -38.7(14) . .
Cl2 O11A O11 O13A 37.2(19) . .
O12 O11A O11 O13A -1(3) . .
O10 Cl2 O11 O11A -95(2) . .
O12 Cl2 O11 O11A 51(3) . .
O13A Cl2 O11 O11A 134(3) . .
O12A Cl2 O11 O11A 47(3) . .
O13 Cl2 O11 O11A 158(2) . .
Cu1 Cl2 O11 O11A -115(2) . .
O10 Cl2 O11 O13A 131(3) . .
O12 Cl2 O11 O13A -84(3) . .
O11A Cl2 O11 O13A -134(3) . .
O12A Cl2 O11 O13A -88(3) . .
O13 Cl2 O11 O13A 24(3) . .
Cu1 Cl2 O11 O13A 110(3) . .
O13 O13A O11 O11A -85(5) . .
Cl2 O13A O11 O11A -43(2) . .
O13 O13A O11 Cl2 -43(3) . .
Cu1 O12A O12 Cl2 11(4) . .
Cl2 O12A O12 O11A -35.7(19) . .
Cu1 O12A O12 O11A -25(6) . .
O10 Cl2 O12 O12A -42(4) . .
O13A Cl2 O12 O12A 115(3) . .
O11A Cl2 O12 O12A -139(3) . .
O11 Cl2 O12 O12A -176(3) . .
O13 Cl2 O12 O12A 78(3) . .
Cu1 Cl2 O12 O12A -9(4) . .
O10 Cl2 O12 O11A 96.7(19) . .
O13A Cl2 O12 O11A -105.9(13) . .
O11 Cl2 O12 O11A -37.2(18) . .
O12A Cl2 O12 O11A 139(3) . .
O13 Cl2 O12 O11A -143.2(18) . .
Cu1 Cl2 O12 O11A 129.5(17) . .
O11 O11A O12 O12A 90(4) . .
Cl2 O11A O12 O12A 44(3) . .
O11 O11A O12 Cl2 46.3(19) . .
O11 O13A O13 Cl2 36(2) . .
Cl2 O13A O13 Cu1 -26(5) . .
O11 O13A O13 Cu1 10(7) . .
O10 Cl2 O13 O13A -149(3) . .
O12 Cl2 O13 O13A 73(4) . .
O11A Cl2 O13 O13A -9(5) . .
O11 Cl2 O13 O13A -37(4) . .
O12A Cl2 O13 O13A 110(3) . .
Cu1 Cl2 O13 O13A -164(4) . .
O10 Cl2 O13 Cu1 14.6(8) . .
O12 Cl2 O13 Cu1 -123.9(16) . .
O13A Cl2 O13 Cu1 164(4) . .
O11A Cl2 O13 Cu1 155(3) . .
O11 Cl2 O13 Cu1 126.5(14) . .
O12A Cl2 O13 Cu1 -86.9(15) . .
